data_4081276
loop_
_publ_author_name
'Wooles, Ashley J.'
'Lewis, William'
'Blake, Alexander J.'
'Liddle, Stephen T.'

_publ_section_title
;
 \b-Diketiminate Derivatives of Alkali Metals and Uranium
;
_journal_issue 18
_journal_name_full Organometallics
_journal_page_first 5058
_journal_paper_doi 10.1021/om400435b
_journal_volume 32
_journal_year 2013
_chemical_formula_moiety 'C35 H59 I N3 Si2 U'
_chemical_formula_sum 'C35 H59 I N3 Si2 U'
_chemical_formula_weight 942.96
_chemical_name_systematic
;
 ?
;
_space_group_crystal_system triclinic
_space_group_IT_number 2
_space_group_name_Hall '-P 1'
_space_group_name_H-M_alt 'P -1'
_symmetry_space_group_name_Hall '-P 1'
_symmetry_space_group_name_H-M 'P -1'
_atom_sites_solution_hydrogens 'geom, Me from difmap'
_atom_sites_solution_primary heavy
_atom_sites_solution_secondary difmap
_audit_creation_method SHELXL-2012
_cell_angle_alpha 87.864(3)
_cell_angle_beta 76.519(3)
_cell_angle_gamma 66.236(3)
_cell_formula_units_Z 2
_cell_length_a 11.3021(4)
_cell_length_b 11.9853(4)
_cell_length_c 16.7492(5)
_cell_measurement_reflns_used 15077
_cell_measurement_temperature 120(2)
_cell_measurement_theta_max 74.24
_cell_measurement_theta_min 4.04
_cell_volume 2015.15(13)
_computing_cell_refinement
;
CrysAlisPro, Agilent Technologies,
Version 1.171.35.19 (release 27-10-2011 CrysAlis171 .NET)
(compiled Oct 27 2011,15:02:11)
;
_computing_data_collection
;
CrysAlisPro, Agilent Technologies,
Version 1.171.35.19 (release 27-10-2011 CrysAlis171 .NET)
(compiled Oct 27 2011,15:02:11)
;
_computing_data_reduction
;
CrysAlisPro, Agilent Technologies,
Version 1.171.35.19 (release 27-10-2011 CrysAlis171 .NET)
(compiled Oct 27 2011,15:02:11)
;
_computing_molecular_graphics 'SHELXTL (Sheldrick, 2008)'
_computing_publication_material 'enCIFer (Allen et al., 2004); PLATON (Spek, 2003)'
_computing_structure_refinement 'SHELXL-2012 (Sheldrick, 2012)'
_computing_structure_solution 'SHELXS97 (Sheldrick, 2008)'
_diffrn_ambient_temperature 120(2)
_diffrn_detector_area_resol_mean 10.3613
_diffrn_measured_fraction_theta_full 0.999
_diffrn_measured_fraction_theta_max 0.977
_diffrn_measurement_device_type 'SuperNova, Single source at offset), Atlas'
_diffrn_measurement_method '\w scans'
_diffrn_radiation_monochromator mirror
_diffrn_radiation_source 'SuperNova (Cu) X-ray Source'
_diffrn_radiation_type CuK\a
_diffrn_radiation_wavelength 1.54184
_diffrn_reflns_av_R_equivalents 0.039
_diffrn_reflns_Laue_measured_fraction_full 0.999
_diffrn_reflns_Laue_measured_fraction_max 0.977
_diffrn_reflns_limit_h_max 12
_diffrn_reflns_limit_h_min -13
_diffrn_reflns_limit_k_max 14
_diffrn_reflns_limit_k_min -14
_diffrn_reflns_limit_l_max 20
_diffrn_reflns_limit_l_min -20
_diffrn_reflns_number 25505
_diffrn_reflns_point_group_measured_fraction_full 0.999
_diffrn_reflns_point_group_measured_fraction_max 0.977
_diffrn_reflns_theta_full 67.500
_diffrn_reflns_theta_max 74.410
_diffrn_reflns_theta_min 4.038
_exptl_absorpt_coefficient_mu 18.097
_exptl_absorpt_correction_T_max 0.466
_exptl_absorpt_correction_T_min 0.225
_exptl_absorpt_correction_type gaussian
_exptl_absorpt_process_details
;
CrysAlisPro, Agilent Technologies,
Version 1.171.36.20 (release 27-06-2012 CrysAlis171 .NET)
(compiled Jul 11 2012,15:38:31)
Analytical numeric absorption correction using a multifaceted crystal
            model based on expressions derived by R.C. Clark & J.S. Reid.
(Clark, R. C. & Reid, J. S. (1995). Acta Cryst. A51, 887-897)
;
_exptl_crystal_colour 'dark blue'
_exptl_crystal_density_diffrn 1.554
_exptl_crystal_description block
_exptl_crystal_F_000 926
_exptl_crystal_size_max 0.178
_exptl_crystal_size_mid 0.137
_exptl_crystal_size_min 0.081
_refine_diff_density_max 5.38
_refine_diff_density_min -2.17
_refine_diff_density_rms 0.14
_refine_ls_extinction_method none
_refine_ls_goodness_of_fit_ref 1.04
_refine_ls_hydrogen_treatment constr
_refine_ls_matrix_type full
_refine_ls_number_parameters 395
_refine_ls_number_reflns 8020
_refine_ls_number_restraints 12
_refine_ls_restrained_S_all 1.04
_refine_ls_R_factor_all 0.0362
_refine_ls_R_factor_gt 0.0349
_refine_ls_shift/su_max 0.003
_refine_ls_shift/su_mean 0.000
_refine_ls_structure_factor_coef Fsqd
_refine_ls_weighting_details
;
 w=1/[\s^2^(Fo^2^)+(0.047P)^2^+9.275P]
 where P=(Fo^2^+2Fc^2^)/3
;
_refine_ls_weighting_scheme calc
_refine_ls_wR_factor_gt 0.0903
_refine_ls_wR_factor_ref 0.0914
_reflns_Friedel_coverage 0.000
_reflns_number_gt 7747
_reflns_number_total 8020
_reflns_threshold_expression I>2\s(I)
_cod_data_source_file om400435b_si_001.cif
_cod_data_source_block 6
_cod_original_cell_volume 2015.15(12)
_cod_database_code 4081276
_nottingham_internal_coll_name UAWALR
_nottingham_internal_coll_number 11944
_nottingham_internal_coll_client AW
_nottingham_internal_coll_type custom
_nottingham_internal_coll_frame_time '10 and 40'
_nottingham_internal_coll_frame_width 1
_nottingham_internal_coll_frame_method '\w scans'
_nottingham_internal_coll_user WL/AW
_nottingham_internal_coll_date 22/10/2012
_nottingham_internal_coll_location NOTTS
_nottingham_internal_process_user AW
_nottingham_internal_process_date 23/10/2012
_nottingham_internal_solution_user AW
_nottingham_internal_solution_date 23/10/2012
_nottingham_internal_refinement_user AW
_nottingham_internal_refinement_date 23/10/2012
_nottingham_internal_validation_user AJB
_nottingham_internal_validation_date 15/1/2013
_shelx_space_group_comment
;
The symmetry employed for this shelxl refinement is uniquely defined
by the following loop, which should always be used as a source of
symmetry information in preference to the above space-group names.
They are only intended as comments.
;
_shelx_estimated_absorpt_t_min 0.141
_shelx_estimated_absorpt_t_max 0.323
_diffrn_reflns_sigmai/neti 0.029

loop_
_space_group_symop_operation_xyz
'x, y, z'
'-x, -y, -z'

loop_
_atom_site_label
_atom_site_type_symbol
_atom_site_fract_x
_atom_site_fract_y
_atom_site_fract_z
_atom_site_U_iso_or_equiv
_atom_site_adp_type
_atom_site_occupancy
_atom_site_site_symmetry_order
_atom_site_calc_flag
_atom_site_refinement_flags
_atom_site_disorder_assembly
_atom_site_disorder_group
U1 U 0.635233(15) 0.718391(14) 0.681966(9) 0.02403(7) Uani 1 1 d D A .
I1 I 0.71975(4) 0.69339(4) 0.49272(2) 0.03862(10) Uani 1 1 d D . .
Si1 Si 0.41030(14) 0.88352(13) 0.85610(8) 0.0289(3) Uani 1 1 d D A .
Si2 Si 0.31341(15) 0.95660(16) 0.70185(9) 0.0355(3) Uani 1 1 d D A 1
N1 N 0.8190(4) 0.7245(4) 0.7221(3) 0.0249(8) Uani 1 1 d D . .
N2 N 0.7251(4) 0.5186(4) 0.7300(3) 0.0248(8) Uani 1 1 d D . .
N3 N 0.4342(4) 0.8655(4) 0.7512(3) 0.0266(9) Uani 1 1 d D . .
C1 C 0.9235(5) 0.5300(5) 0.6437(3) 0.0265(10) Uani 1 1 d D . .
H1 H 0.9901 0.4910 0.5953 0.032 Uiso 1 1 calc RD . .
C2 C 0.9232(5) 0.6401(5) 0.6695(3) 0.0265(10) Uani 1 1 d D . .
C3 C 1.0442(6) 0.6639(6) 0.6299(4) 0.0400(14) Uani 1 1 d D . .
H3A H 1.0350 0.6981 0.5765 0.060 Uiso 1 1 calc RD . .
H3B H 1.1238 0.5872 0.6220 0.060 Uiso 1 1 calc RD . .
H3C H 1.0524 0.7221 0.6656 0.060 Uiso 1 1 calc RD . .
C4 C 0.8321(5) 0.8220(5) 0.7605(3) 0.0255(10) Uani 1 1 d D . .
C5 C 0.8002(5) 0.9369(5) 0.7262(3) 0.0273(10) Uani 1 1 d D . .
C6 C 0.7990(6) 1.0333(5) 0.7707(4) 0.0329(12) Uani 1 1 d D . .
H6 H 0.7751 1.1117 0.7490 0.040 Uiso 1 1 calc RD . .
C7 C 0.8320(6) 1.0166(6) 0.8457(4) 0.0381(13) Uani 1 1 d D . .
H7 H 0.8303 1.0835 0.8753 0.046 Uiso 1 1 calc RD . .
C8 C 0.8674(6) 0.9041(6) 0.8780(4) 0.0363(12) Uani 1 1 d D . .
H8 H 0.8920 0.8938 0.9291 0.044 Uiso 1 1 calc RD . .
C9 C 0.8679(5) 0.8042(5) 0.8370(3) 0.0295(11) Uani 1 1 d D . .
C10 C 0.9106(6) 0.6794(6) 0.8722(4) 0.0381(13) Uani 1 1 d D . .
H10 H 0.8712 0.6315 0.8479 0.046 Uiso 1 1 calc RD . .
C11 C 1.0637(8) 0.6105(8) 0.8465(6) 0.063(2) Uani 1 1 d D . .
H11A H 1.0928 0.5994 0.7864 0.095 Uiso 1 1 calc RD . .
H11B H 1.0902 0.5306 0.8701 0.095 Uiso 1 1 calc RD . .
H11C H 1.1050 0.6581 0.8667 0.095 Uiso 1 1 calc RD . .
C12 C 0.8620(9) 0.6857(7) 0.9654(4) 0.0550(18) Uani 1 1 d D . .
H12A H 0.9036 0.7279 0.9909 0.082 Uiso 1 1 calc RD . .
H12B H 0.8862 0.6028 0.9842 0.082 Uiso 1 1 calc RD . .
H12C H 0.7651 0.7305 0.9810 0.082 Uiso 1 1 calc RD . .
C13 C 0.7660(6) 0.9601(5) 0.6425(3) 0.0309(11) Uani 1 1 d D . .
H13 H 0.7743 0.8811 0.6189 0.037 Uiso 1 1 calc RD . .
C14 C 0.8632(7) 1.0013(7) 0.5828(4) 0.0456(15) Uani 1 1 d D . .
H14A H 0.8555 1.0799 0.6037 0.068 Uiso 1 1 calc RD . .
H14B H 0.8422 1.0103 0.5288 0.068 Uiso 1 1 calc RD . .
H14C H 0.9544 0.9402 0.5777 0.068 Uiso 1 1 calc RD . .
C15 C 0.6236(6) 1.0517(6) 0.6507(4) 0.0402(13) Uani 1 1 d D . .
H15A H 0.5628 1.0209 0.6863 0.060 Uiso 1 1 calc RD . .
H15B H 0.6040 1.0637 0.5963 0.060 Uiso 1 1 calc RD . .
H15C H 0.6119 1.1297 0.6750 0.060 Uiso 1 1 calc RD . .
C16 C 0.8433(5) 0.4658(5) 0.6762(3) 0.0278(10) Uani 1 1 d D . .
C17 C 0.8941(6) 0.3349(5) 0.6438(4) 0.0384(13) Uani 1 1 d D . .
H17A H 0.8750 0.2854 0.6888 0.058 Uiso 1 1 calc RD . .
H17B H 0.9904 0.3033 0.6208 0.058 Uiso 1 1 calc RD . .
H17C H 0.8498 0.3309 0.6008 0.058 Uiso 1 1 calc RD . .
C18 C 0.6564(5) 0.4448(5) 0.7695(3) 0.0283(10) Uani 1 1 d D . .
C19 C 0.5668(6) 0.4249(5) 0.7330(4) 0.0340(12) Uani 1 1 d D . .
C20 C 0.4959(7) 0.3595(6) 0.7749(4) 0.0422(14) Uani 1 1 d D . .
H20 H 0.4339 0.3458 0.7512 0.051 Uiso 1 1 calc RD . .
C21 C 0.5144(7) 0.3144(6) 0.8502(4) 0.0425(14) Uani 1 1 d D . .
H21 H 0.4654 0.2702 0.8781 0.051 Uiso 1 1 calc RD . .
C22 C 0.6044(6) 0.3341(5) 0.8846(4) 0.0356(12) Uani 1 1 d D . .
H22 H 0.6179 0.3015 0.9359 0.043 Uiso 1 1 calc RD . .
C23 C 0.6760(5) 0.4002(5) 0.8464(3) 0.0292(11) Uani 1 1 d D . .
C24 C 0.7697(6) 0.4257(5) 0.8874(3) 0.0338(12) Uani 1 1 d D . .
H24 H 0.7695 0.5063 0.8696 0.041 Uiso 1 1 calc RD . .
C25 C 0.9124(7) 0.3311(8) 0.8598(5) 0.0562(18) Uani 1 1 d D . .
H25A H 0.9160 0.2501 0.8748 0.084 Uiso 1 1 calc RD . .
H25B H 0.9697 0.3517 0.8869 0.084 Uiso 1 1 calc RD . .
H25C H 0.9432 0.3306 0.8001 0.084 Uiso 1 1 calc RD . .
C26 C 0.7243(8) 0.4367(8) 0.9816(4) 0.0517(17) Uani 1 1 d D . .
H26A H 0.6298 0.4917 0.9984 0.078 Uiso 1 1 calc RD . .
H26B H 0.7767 0.4697 1.0045 0.078 Uiso 1 1 calc RD . .
H26C H 0.7373 0.3559 1.0019 0.078 Uiso 1 1 calc RD . .
C27 C 0.5423(7) 0.4749(6) 0.6505(4) 0.0427(14) Uani 1 1 d D . .
H27 H 0.6128 0.5049 0.6260 0.051 Uiso 1 1 calc RD . .
C28 C 0.4077(8) 0.5852(8) 0.6647(6) 0.064(2) Uani 1 1 d D . .
H28A H 0.3359 0.5567 0.6738 0.096 Uiso 1 1 calc RD . .
H28B H 0.4051 0.6339 0.6163 0.096 Uiso 1 1 calc RD . .
H28C H 0.3961 0.6356 0.7130 0.096 Uiso 1 1 calc RD . .
C29 C 0.5530(11) 0.3778(8) 0.5894(5) 0.067(2) Uani 1 1 d D . .
H29A H 0.6417 0.3109 0.5802 0.100 Uiso 1 1 calc RD . .
H29B H 0.5391 0.4141 0.5372 0.100 Uiso 1 1 calc RD . .
H29C H 0.4853 0.3461 0.6117 0.100 Uiso 1 1 calc RD . .
C30 C 0.2474(7) 1.1225(6) 0.7343(4) 0.0526(18) Uani 1 1 d D A 1
H30A H 0.1953 1.1369 0.7915 0.079 Uiso 1 1 calc RD A 1
H30B H 0.1906 1.1711 0.6986 0.079 Uiso 1 1 calc RD A 1
H30C H 0.3219 1.1465 0.7299 0.079 Uiso 1 1 calc RD A 1
C31 C 0.1679(7) 0.9128(9) 0.7183(6) 0.061(2) Uani 1 1 d DU A 1
H31A H 0.1998 0.8261 0.7018 0.091 Uiso 1 1 calc RD A 1
H31B H 0.1069 0.9620 0.6850 0.091 Uiso 1 1 calc RD A 1
H31C H 0.1212 0.9276 0.7766 0.091 Uiso 1 1 calc RD A 1
C32 C 0.3805(7) 0.9414(7) 0.5881(4) 0.0447(15) Uani 1 1 d D A 1
H32A H 0.4631 0.9543 0.5751 0.067 Uiso 1 1 calc RD A 1
H32B H 0.3150 1.0025 0.5623 0.067 Uiso 1 1 calc RD A 1
H32C H 0.3988 0.8594 0.5670 0.067 Uiso 1 1 calc RD A 1
C33 C 0.4398(7) 1.0164(6) 0.8890(4) 0.0436(14) Uani 1 1 d D . .
H33A H 0.5330 1.0028 0.8662 0.065 Uiso 1 1 calc RD A .
H33B H 0.4201 1.0243 0.9492 0.065 Uiso 1 1 calc RD . .
H33C H 0.3816 1.0915 0.8688 0.065 Uiso 1 1 calc RD . .
C34 C 0.2416(6) 0.8992(7) 0.9149(4) 0.0439(15) Uani 1 1 d D . .
H34A H 0.1740 0.9756 0.9026 0.066 Uiso 1 1 calc RD A .
H34B H 0.2374 0.9002 0.9740 0.066 Uiso 1 1 calc RD . .
H34C H 0.2247 0.8300 0.8991 0.066 Uiso 1 1 calc RD . .
C35 C 0.5353(6) 0.7445(6) 0.8896(3) 0.0361(13) Uani 1 1 d DU . .
H35A H 0.5152 0.6738 0.8822 0.054 Uiso 1 1 calc RD A .
H35B H 0.5317 0.7570 0.9478 0.054 Uiso 1 1 calc RD . .
H35C H 0.6246 0.7297 0.8565 0.054 Uiso 1 1 calc RD . .

loop_
_atom_site_aniso_label
_atom_site_aniso_U_11
_atom_site_aniso_U_22
_atom_site_aniso_U_33
_atom_site_aniso_U_23
_atom_site_aniso_U_13
_atom_site_aniso_U_12
U1 0.02157(10) 0.02961(10) 0.02096(10) 0.00141(6) -0.00695(6) -0.00941(7)
I1 0.03547(19) 0.0490(2) 0.02341(17) -0.00112(14) -0.00770(14) -0.00841(16)
Si1 0.0263(7) 0.0348(7) 0.0202(6) 0.0026(5) -0.0019(5) -0.0089(6)
Si2 0.0229(7) 0.0488(9) 0.0278(7) 0.0039(6) -0.0071(6) -0.0069(6)
N1 0.026(2) 0.029(2) 0.0198(19) 0.0018(16) -0.0058(16) -0.0120(17)
N2 0.025(2) 0.032(2) 0.0199(19) 0.0029(16) -0.0051(16) -0.0147(18)
N3 0.021(2) 0.034(2) 0.020(2) 0.0018(16) -0.0020(16) -0.0077(17)
C1 0.014(2) 0.035(3) 0.024(2) -0.002(2) -0.0003(18) -0.0053(19)
C2 0.021(2) 0.034(3) 0.024(2) -0.0003(19) -0.0048(19) -0.010(2)
C3 0.028(3) 0.047(3) 0.044(3) -0.008(3) -0.001(2) -0.019(3)
C4 0.024(2) 0.032(3) 0.022(2) -0.0013(19) -0.0043(19) -0.013(2)
C5 0.028(3) 0.035(3) 0.023(2) 0.001(2) -0.004(2) -0.018(2)
C6 0.036(3) 0.034(3) 0.033(3) 0.005(2) -0.009(2) -0.018(2)
C7 0.043(3) 0.042(3) 0.036(3) -0.004(2) -0.010(3) -0.022(3)
C8 0.040(3) 0.049(3) 0.026(3) 0.000(2) -0.013(2) -0.022(3)
C9 0.029(3) 0.037(3) 0.027(3) 0.004(2) -0.011(2) -0.016(2)
C10 0.044(3) 0.041(3) 0.037(3) 0.009(2) -0.020(3) -0.019(3)
C11 0.052(4) 0.056(4) 0.072(5) 0.011(4) -0.028(4) -0.004(4)
C12 0.076(5) 0.059(4) 0.039(4) 0.017(3) -0.027(4) -0.030(4)
C13 0.038(3) 0.038(3) 0.024(3) 0.006(2) -0.008(2) -0.024(2)
C14 0.050(4) 0.068(4) 0.028(3) 0.012(3) -0.006(3) -0.035(3)
C15 0.041(3) 0.050(4) 0.034(3) 0.012(3) -0.016(3) -0.021(3)
C16 0.030(3) 0.030(3) 0.022(2) -0.0009(19) -0.008(2) -0.011(2)
C17 0.036(3) 0.033(3) 0.041(3) -0.006(2) -0.004(3) -0.011(2)
C18 0.028(3) 0.030(3) 0.028(3) -0.001(2) -0.003(2) -0.015(2)
C19 0.036(3) 0.034(3) 0.037(3) 0.002(2) -0.012(2) -0.018(2)
C20 0.038(3) 0.047(3) 0.051(4) -0.002(3) -0.012(3) -0.026(3)
C21 0.046(4) 0.044(3) 0.041(3) -0.001(3) 0.001(3) -0.027(3)
C22 0.045(3) 0.031(3) 0.028(3) 0.002(2) -0.001(2) -0.017(2)
C23 0.029(3) 0.028(2) 0.026(3) -0.003(2) -0.002(2) -0.009(2)
C24 0.040(3) 0.034(3) 0.030(3) 0.005(2) -0.013(2) -0.016(2)
C25 0.037(4) 0.068(5) 0.063(5) -0.002(4) -0.020(3) -0.015(3)
C26 0.058(4) 0.069(5) 0.032(3) 0.006(3) -0.015(3) -0.028(4)
C27 0.051(4) 0.045(3) 0.046(4) 0.010(3) -0.027(3) -0.025(3)
C28 0.056(5) 0.065(5) 0.077(6) 0.024(4) -0.033(4) -0.024(4)
C29 0.116(8) 0.055(4) 0.052(4) 0.015(3) -0.053(5) -0.042(5)
C30 0.041(4) 0.046(4) 0.043(4) 0.001(3) -0.009(3) 0.010(3)
C31 0.035(3) 0.081(4) 0.070(4) 0.011(3) -0.020(3) -0.024(3)
C32 0.040(3) 0.061(4) 0.027(3) 0.005(3) -0.016(3) -0.011(3)
C33 0.053(4) 0.045(3) 0.034(3) 0.000(3) -0.013(3) -0.020(3)
C34 0.034(3) 0.059(4) 0.028(3) 0.004(3) 0.005(2) -0.014(3)
C35 0.038(3) 0.045(3) 0.018(2) 0.008(2) -0.004(2) -0.011(2)

loop_
_atom_type_symbol
_atom_type_description
_atom_type_scat_dispersion_real
_atom_type_scat_dispersion_imag
_atom_type_scat_source
C C 0.0181 0.0091 'International Tables Vol C Tables 4.2.6.8 and 6.1.1.4'
H H 0.0000 0.0000 'International Tables Vol C Tables 4.2.6.8 and 6.1.1.4'
I I -0.3257 6.8362 'International Tables Vol C Tables 4.2.6.8 and 6.1.1.4'
N N 0.0311 0.0180 'International Tables Vol C Tables 4.2.6.8 and 6.1.1.4'
Si Si 0.2541 0.3302 'International Tables Vol C Tables 4.2.6.8 and 6.1.1.4'
U U -4.3638 13.4090 'International Tables Vol C Tables 4.2.6.8 and 6.1.1.4'

loop_
_geom_angle_atom_site_label_1
_geom_angle_atom_site_label_2
_geom_angle_atom_site_label_3
_geom_angle
N3 U1 N1 113.33(15)
N3 U1 N2 121.65(15)
N1 U1 N2 79.85(14)
N3 U1 I1 121.47(11)
N1 U1 I1 104.31(10)
N2 U1 I1 107.47(10)
N3 Si1 C35 107.9(2)
N3 Si1 C34 113.4(3)
C35 Si1 C34 107.5(3)
N3 Si1 C33 113.5(3)
C35 Si1 C33 106.0(3)
C34 Si1 C33 108.2(3)
N3 Si2 C32 111.1(3)
N3 Si2 C30 112.7(3)
C32 Si2 C30 107.0(3)
N3 Si2 C31 112.9(3)
C32 Si2 C31 104.9(4)
C30 Si2 C31 107.8(4)
C2 N1 C4 121.3(4)
C2 N1 U1 102.7(3)
C4 N1 U1 130.2(3)
C16 N2 C18 120.0(4)
C16 N2 U1 102.6(3)
C18 N2 U1 129.1(3)
Si1 N3 Si2 120.8(3)
Si1 N3 U1 116.4(2)
Si2 N3 U1 122.8(2)
C2 C1 C16 132.2(5)
C2 C1 H1 113.9
C16 C1 H1 113.9
N1 C2 C1 123.2(5)
N1 C2 C3 120.7(5)
C1 C2 C3 115.9(5)
C2 C3 H3A 109.5
C2 C3 H3B 109.5
H3A C3 H3B 109.5
C2 C3 H3C 109.5
H3A C3 H3C 109.5
H3B C3 H3C 109.5
C5 C4 C9 120.4(5)
C5 C4 N1 120.8(5)
C9 C4 N1 118.6(5)
C6 C5 C4 118.8(5)
C6 C5 C13 118.5(5)
C4 C5 C13 122.7(5)
C7 C6 C5 120.9(5)
C7 C6 H6 119.6
C5 C6 H6 119.6
C8 C7 C6 120.5(5)
C8 C7 H7 119.7
C6 C7 H7 119.7
C7 C8 C9 121.3(5)
C7 C8 H8 119.4
C9 C8 H8 119.4
C8 C9 C4 118.1(5)
C8 C9 C10 120.8(5)
C4 C9 C10 121.0(5)
C9 C10 C12 113.0(5)
C9 C10 C11 110.2(6)
C12 C10 C11 110.2(6)
C9 C10 H10 107.8
C12 C10 H10 107.8
C11 C10 H10 107.8
C10 C11 H11A 109.5
C10 C11 H11B 109.5
H11A C11 H11B 109.5
C10 C11 H11C 109.5
H11A C11 H11C 109.5
H11B C11 H11C 109.5
C10 C12 H12A 109.5
C10 C12 H12B 109.5
H12A C12 H12B 109.5
C10 C12 H12C 109.5
H12A C12 H12C 109.5
H12B C12 H12C 109.5
C15 C13 C5 111.3(5)
C15 C13 C14 110.9(5)
C5 C13 C14 111.5(5)
C15 C13 H13 107.7
C5 C13 H13 107.7
C14 C13 H13 107.7
C13 C14 H14A 109.5
C13 C14 H14B 109.5
H14A C14 H14B 109.5
C13 C14 H14C 109.5
H14A C14 H14C 109.5
H14B C14 H14C 109.5
C13 C15 H15A 109.5
C13 C15 H15B 109.5
H15A C15 H15B 109.5
C13 C15 H15C 109.5
H15A C15 H15C 109.5
H15B C15 H15C 109.5
N2 C16 C1 122.7(5)
N2 C16 C17 120.7(5)
C1 C16 C17 116.6(5)
C16 C17 H17A 109.5
C16 C17 H17B 109.5
H17A C17 H17B 109.5
C16 C17 H17C 109.5
H17A C17 H17C 109.5
H17B C17 H17C 109.5
C19 C18 C23 121.4(5)
C19 C18 N2 119.5(5)
C23 C18 N2 119.0(5)
C20 C19 C18 118.3(6)
C20 C19 C27 119.7(5)
C18 C19 C27 122.0(5)
C21 C20 C19 121.2(6)
C21 C20 H20 119.4
C19 C20 H20 119.4
C22 C21 C20 119.5(6)
C22 C21 H21 120.3
C20 C21 H21 120.3
C21 C22 C23 121.9(6)
C21 C22 H22 119.0
C23 C22 H22 119.0
C22 C23 C18 117.8(5)
C22 C23 C24 120.9(5)
C18 C23 C24 121.3(5)
C23 C24 C25 112.1(5)
C23 C24 C26 112.8(5)
C25 C24 C26 110.2(6)
C23 C24 H24 107.1
C25 C24 H24 107.1
C26 C24 H24 107.1
C24 C25 H25A 109.5
C24 C25 H25B 109.5
H25A C25 H25B 109.5
C24 C25 H25C 109.5
H25A C25 H25C 109.5
H25B C25 H25C 109.5
C24 C26 H26A 109.5
C24 C26 H26B 109.5
H26A C26 H26B 109.5
C24 C26 H26C 109.5
H26A C26 H26C 109.5
H26B C26 H26C 109.5
C19 C27 C29 112.9(5)
C19 C27 C28 109.5(6)
C29 C27 C28 112.1(6)
C19 C27 H27 107.4
C29 C27 H27 107.4
C28 C27 H27 107.4
C27 C28 H28A 109.5
C27 C28 H28B 109.5
H28A C28 H28B 109.5
C27 C28 H28C 109.5
H28A C28 H28C 109.5
H28B C28 H28C 109.5
C27 C29 H29A 109.5
C27 C29 H29B 109.5
H29A C29 H29B 109.5
C27 C29 H29C 109.5
H29A C29 H29C 109.5
H29B C29 H29C 109.5
Si2 C30 H30A 109.5
Si2 C30 H30B 109.5
H30A C30 H30B 109.5
Si2 C30 H30C 109.5
H30A C30 H30C 109.5
H30B C30 H30C 109.5
Si2 C31 H31A 109.5
Si2 C31 H31B 109.5
H31A C31 H31B 109.5
Si2 C31 H31C 109.5
H31A C31 H31C 109.5
H31B C31 H31C 109.5
Si2 C32 H32A 109.5
Si2 C32 H32B 109.5
H32A C32 H32B 109.5
Si2 C32 H32C 109.5
H32A C32 H32C 109.5
H32B C32 H32C 109.5
Si1 C33 H33A 109.5
Si1 C33 H33B 109.5
H33A C33 H33B 109.5
Si1 C33 H33C 109.5
H33A C33 H33C 109.5
H33B C33 H33C 109.5
Si1 C34 H34A 109.5
Si1 C34 H34B 109.5
H34A C34 H34B 109.5
Si1 C34 H34C 109.5
H34A C34 H34C 109.5
H34B C34 H34C 109.5
Si1 C35 H35A 109.5
Si1 C35 H35B 109.5
H35A C35 H35B 109.5
Si1 C35 H35C 109.5
H35A C35 H35C 109.5
H35B C35 H35C 109.5

loop_
_geom_bond_atom_site_label_1
_geom_bond_atom_site_label_2
_geom_bond_distance
U1 N3 2.305(4)
U1 N1 2.355(4)
U1 N2 2.385(4)
U1 I1 3.0786(4)
Si1 N3 1.723(4)
Si1 C35 1.868(6)
Si1 C34 1.869(6)
Si1 C33 1.879(7)
Si2 N3 1.731(5)
Si2 C32 1.866(6)
Si2 C30 1.872(7)
Si2 C31 1.878(8)
N1 C2 1.346(7)
N1 C4 1.428(7)
N2 C16 1.341(7)
N2 C18 1.446(7)
C1 C2 1.402(8)
C1 C16 1.418(8)
C1 H1 0.9500
C2 C3 1.507(8)
C3 H3A 0.9800
C3 H3B 0.9800
C3 H3C 0.9800
C4 C5 1.411(8)
C4 C9 1.416(7)
C5 C6 1.392(8)
C5 C13 1.527(7)
C6 C7 1.378(8)
C6 H6 0.9500
C7 C8 1.372(9)
C7 H7 0.9500
C8 C9 1.399(8)
C8 H8 0.9500
C9 C10 1.518(8)
C10 C12 1.524(9)
C10 C11 1.545(10)
C10 H10 1.0000
C11 H11A 0.9800
C11 H11B 0.9800
C11 H11C 0.9800
C12 H12A 0.9800
C12 H12B 0.9800
C12 H12C 0.9800
C13 C15 1.516(9)
C13 C14 1.530(8)
C13 H13 1.0000
C14 H14A 0.9800
C14 H14B 0.9800
C14 H14C 0.9800
C15 H15A 0.9800
C15 H15B 0.9800
C15 H15C 0.9800
C16 C17 1.509(7)
C17 H17A 0.9800
C17 H17B 0.9800
C17 H17C 0.9800
C18 C19 1.398(8)
C18 C23 1.407(8)
C19 C20 1.397(9)
C19 C27 1.525(9)
C20 C21 1.381(10)
C20 H20 0.9500
C21 C22 1.378(10)
C21 H21 0.9500
C22 C23 1.389(8)
C22 H22 0.9500
C23 C24 1.517(8)
C24 C25 1.522(9)
C24 C26 1.533(9)
C24 H24 1.0000
C25 H25A 0.9800
C25 H25B 0.9800
C25 H25C 0.9800
C26 H26A 0.9800
C26 H26B 0.9800
C26 H26C 0.9800
C27 C29 1.527(10)
C27 C28 1.534(11)
C27 H27 1.0000
C28 H28A 0.9800
C28 H28B 0.9800
C28 H28C 0.9800
C29 H29A 0.9800
C29 H29B 0.9800
C29 H29C 0.9800
C30 H30A 0.9800
C30 H30B 0.9800
C30 H30C 0.9800
C31 H31A 0.9800
C31 H31B 0.9800
C31 H31C 0.9800
C32 H32A 0.9800
C32 H32B 0.9800
C32 H32C 0.9800
C33 H33A 0.9800
C33 H33B 0.9800
C33 H33C 0.9800
C34 H34A 0.9800
C34 H34B 0.9800
C34 H34C 0.9800
C35 H35A 0.9800
C35 H35B 0.9800
C35 H35C 0.9800

loop_
_geom_torsion_atom_site_label_1
_geom_torsion_atom_site_label_2
_geom_torsion_atom_site_label_3
_geom_torsion_atom_site_label_4
_geom_torsion
C35 Si1 N3 Si2 164.1(3)
C34 Si1 N3 Si2 45.2(4)
C33 Si1 N3 Si2 -78.8(4)
C35 Si1 N3 U1 -17.3(3)
C34 Si1 N3 U1 -136.2(3)
C33 Si1 N3 U1 99.8(3)
C32 Si2 N3 Si1 167.2(3)
C30 Si2 N3 Si1 47.1(4)
C31 Si2 N3 Si1 -75.3(4)
C32 Si2 N3 U1 -11.4(4)
C30 Si2 N3 U1 -131.4(3)
C31 Si2 N3 U1 106.2(4)
C4 N1 C2 C1 166.3(5)
U1 N1 C2 C1 -38.0(6)
C4 N1 C2 C3 -18.1(8)
U1 N1 C2 C3 137.6(5)
C16 C1 C2 N1 -17.9(9)
C16 C1 C2 C3 166.3(6)
C2 N1 C4 C5 94.7(6)
U1 N1 C4 C5 -53.6(6)
C2 N1 C4 C9 -90.1(6)
U1 N1 C4 C9 121.6(5)
C9 C4 C5 C6 -2.8(8)
N1 C4 C5 C6 172.3(5)
C9 C4 C5 C13 177.6(5)
N1 C4 C5 C13 -7.3(8)
C4 C5 C6 C7 1.9(8)
C13 C5 C6 C7 -178.5(5)
C5 C6 C7 C8 0.3(9)
C6 C7 C8 C9 -1.6(10)
C7 C8 C9 C4 0.6(9)
C7 C8 C9 C10 178.4(6)
C5 C4 C9 C8 1.5(8)
N1 C4 C9 C8 -173.7(5)
C5 C4 C9 C10 -176.2(5)
N1 C4 C9 C10 8.6(8)
C8 C9 C10 C12 39.0(8)
C4 C9 C10 C12 -143.2(6)
C8 C9 C10 C11 -84.7(7)
C4 C9 C10 C11 93.1(7)
C6 C5 C13 C15 -63.9(7)
C4 C5 C13 C15 115.7(6)
C6 C5 C13 C14 60.5(7)
C4 C5 C13 C14 -119.9(6)
C18 N2 C16 C1 -171.5(5)
U1 N2 C16 C1 37.6(6)
C18 N2 C16 C17 11.7(7)
U1 N2 C16 C17 -139.2(5)
C2 C1 C16 N2 17.7(9)
C2 C1 C16 C17 -165.4(6)
C16 N2 C18 C19 -90.6(6)
U1 N2 C18 C19 51.7(7)
C16 N2 C18 C23 93.0(6)
U1 N2 C18 C23 -124.7(5)
C23 C18 C19 C20 0.2(9)
N2 C18 C19 C20 -176.2(5)
C23 C18 C19 C27 178.7(5)
N2 C18 C19 C27 2.3(8)
C18 C19 C20 C21 -0.6(10)
C27 C19 C20 C21 -179.1(6)
C19 C20 C21 C22 -0.1(10)
C20 C21 C22 C23 1.2(10)
C21 C22 C23 C18 -1.6(8)
C21 C22 C23 C24 177.1(6)
C19 C18 C23 C22 0.9(8)
N2 C18 C23 C22 177.2(5)
C19 C18 C23 C24 -177.8(5)
N2 C18 C23 C24 -1.4(8)
C22 C23 C24 C25 94.2(7)
C18 C23 C24 C25 -87.1(7)
C22 C23 C24 C26 -30.9(8)
C18 C23 C24 C26 147.8(6)
C20 C19 C27 C29 -51.9(9)
C18 C19 C27 C29 129.6(7)
C20 C19 C27 C28 73.7(8)
C18 C19 C27 C28 -104.7(7)
